data_2007138
loop_
_publ_author_name
'Barrot, Mireia'
'Fabrias, Gemma'
'Camps, Francisco'
'Molins, Elies'
'Roig, Anna'
'Maniukiewicz, Waldemar'

_publ_section_title
;
 1,5,8,12-Tetrathiaspiro[6.6]tridecane
;
_journal_issue 4
_journal_name_full 'Acta Crystallographica Section C'
_journal_page_first 533
_journal_page_last 534
_journal_paper_doi 10.1107/S0108270197015138
_journal_volume 54
_journal_year 1998
_chemical_formula_moiety 'C9 H16 S4'
_chemical_formula_sum 'C9 H16 S4'
_chemical_formula_weight 252.47
_chemical_name_systematic
;
1,5,8,12-Tetrathiaspiro[6.6]tridecane
;
_space_group_IT_number 2
_symmetry_cell_setting triclinic
_symmetry_space_group_name_Hall '-P 1'
_symmetry_space_group_name_H-M 'P -1'
_cell_angle_alpha 64.240(10)
_cell_angle_beta 79.200(10)
_cell_angle_gamma 85.350(10)
_cell_formula_units_Z 4
_cell_length_a 10.4460(10)
_cell_length_b 11.0450(10)
_cell_length_c 11.3160(10)
_cell_measurement_reflns_used 25
_cell_measurement_temperature 294(2)
_cell_measurement_theta_max 19.44
_cell_measurement_theta_min 15.33
_cell_volume 1155.0(2)
_computing_cell_refinement 'CAD4 Software'
_computing_data_collection 'CAD4 Software (Enraf-Nonius, 1989)'
_computing_data_reduction 'MolEN (Fair, 1990)'
_computing_molecular_graphics 'PLATON (Spek, 1997)'
_computing_publication_material PLATON
_computing_structure_refinement 'SHELXL97 (Sheldrick, 1997)'
_computing_structure_solution 'SHELXS86 (Sheldrick, 1990)'
_diffrn_ambient_temperature 294(2)
_diffrn_measured_fraction_theta_full 0.998
_diffrn_measured_fraction_theta_max 0.998
_diffrn_measurement_device_type 'Enraf-Nonius CAD4'
_diffrn_measurement_method '\w--2\q scan'
_diffrn_radiation_monochromator graphite
_diffrn_radiation_source 'fine-focus sealed tube'
_diffrn_radiation_type MoK\a
_diffrn_radiation_wavelength 0.71069
_diffrn_reflns_av_R_equivalents 0.0000
_diffrn_reflns_av_sigmaI/netI 0.0142
_diffrn_reflns_limit_h_max 14
_diffrn_reflns_limit_h_min 0
_diffrn_reflns_limit_k_max 15
_diffrn_reflns_limit_k_min -15
_diffrn_reflns_limit_l_max 16
_diffrn_reflns_limit_l_min -15
_diffrn_reflns_number 6979
_diffrn_reflns_theta_full 30.41
_diffrn_reflns_theta_max 30.41
_diffrn_reflns_theta_min 2.59
_diffrn_standards_decay_% 0.5
_diffrn_standards_interval_time 60
_diffrn_standards_number 3
_exptl_absorpt_coefficient_mu 0.78
_exptl_absorpt_correction_T_max 0.6748
_exptl_absorpt_correction_T_min 0.5686
_exptl_absorpt_correction_type psi-scan
_exptl_absorpt_process_details '(North, Phillips & Mathews, 1968)'
_exptl_crystal_colour colourless
_exptl_crystal_density_diffrn 1.452
_exptl_crystal_density_meas ?
_exptl_crystal_description prism
_exptl_crystal_F_000 536
_exptl_crystal_size_max 0.82
_exptl_crystal_size_mid 0.67
_exptl_crystal_size_min 0.55
_refine_diff_density_max 0.805
_refine_diff_density_min -0.554
_refine_ls_extinction_method none
_refine_ls_goodness_of_fit_ref 1.122
_refine_ls_hydrogen_treatment mixed
_refine_ls_matrix_type full
_refine_ls_number_parameters 235
_refine_ls_number_reflns 6979
_refine_ls_number_restraints 0
_refine_ls_restrained_S_all 1.122
_refine_ls_R_factor_all 0.0355
_refine_ls_R_factor_gt 0.0294
_refine_ls_shift/su_max 0.006
_refine_ls_shift/su_mean 0.002
_refine_ls_structure_factor_coef Fsqd
_refine_ls_weighting_details 'w = 1/[\s^2^(Fo^2^)+(0.0439P)^2^+0.2769P] where P = (Fo^2^+2Fc^2^)/3'
_refine_ls_weighting_scheme calc
_refine_ls_wR_factor_ref 0.0876
_reflns_number_gt 6226
_reflns_number_total 6979
_reflns_threshold_expression I>2\s(I)
_cod_data_source_file ab1520.cif
_cod_data_source_block mr1
_cod_depositor_comments
;
The following automatic conversions were performed:
'_symmetry_cell_setting' value 'Triclinic' changed to 'triclinic'
according to '/home/saulius/struct/CIF-dictionaries/cif_core.dic'
dictionary named 'cif_core.dic' version 2.4.1 from 2010-06-29.

Automatic conversion script
Id: cif_fix_enum 1527 2010-12-29 10:47:43Z saulius 

The following automatic conversions were performed:

'_exptl_crystal_density_meas' value 'Not measured' was changed to '?'
- the value is perceived as not measured.

Automatic conversion script
Id: cif_fix_values 3008 2015-01-20 13:52:24Z robertas 

The following automatic conversions were performed:

'_refine_ls_weighting_scheme' value 'calc w =
1/[\s^2^(Fo^2^)+(0.0439P)^2^+0.2769P] where P = (Fo^2^+2Fc^2^)/3' was
changed to 'calc'. New tag '_refine_ls_weighting_details' was
created. The value of the new tag was set to 'w =
1/[\s^2^(Fo^2^)+(0.0439P)^2^+0.2769P] where P = (Fo^2^+2Fc^2^)/3'.

Automatic conversion script
Id: cif_fix_values 3143 2015-03-26 13:38:13Z robertas 
;
_cod_original_cell_volume 1155.02(18)
_cod_database_code 2007138

loop_
_symmetry_equiv_pos_as_xyz
'x,  y,  z'
'-x, -y, -z'

loop_
_atom_site_label
_atom_site_fract_x
_atom_site_fract_y
_atom_site_fract_z
_atom_site_U_iso_or_equiv
_atom_site_adp_type
_atom_site_occupancy
S1 -.03753(4) .22740(4) -.37587(3) .03940(10) Uani 1.000
S5 -.22845(5) .00885(4) -.07067(4) .04980(10) Uani 1.000
S8 -.25574(3) .34483(3) -.23475(4) .03670(10) Uani 1.000
S12 -.01648(4) .42563(4) -.12045(4) .04380(10) Uani 1.000
C2 -.16787(17) .13320(16) -.38255(16) .0445(4) Uani 1.000
C3 -.15875(19) -.01908(16) -.31043(17) .0499(5) Uani 1.000
C4 -.1383(2) -.07427(15) -.16687(17) .0536(5) Uani 1.000
C6 -.11227(15) .13434(14) -.09753(13) .0387(4) Uani 1.000
C7 -.09769(11) .26140(12) -.22902(12) .0297(3) Uani 1.000
C9 -.21911(15) .52011(14) -.34287(15) .0423(4) Uani 1.000
C10 -.19619(15) .60391(14) -.27190(18) .0458(4) Uani 1.000
C11 -.06319(16) .59184(16) -.23211(19) .0486(5) Uani 1.000
C13 .01428(12) .34675(15) -.23295(15) .0382(4) Uani 1.000
S1' -.57085(3) -.29919(3) -.40011(3) .03470(10) Uani 1.000
S5' -.56380(3) -.54467(3) -.09804(3) .03530(10) Uani 1.000
S8' -.77926(3) -.17224(3) -.26346(3) .03520(10) Uani 1.000
S12' -.54142(4) -.12579(3) -.12889(4) .04100(10) Uani 1.000
C2' -.67354(14) -.42961(14) -.38741(14) .0387(4) Uani 1.000
C3' -.61943(16) -.57158(15) -.32124(15) .0426(4) Uani 1.000
C4' -.63653(16) -.63367(13) -.17066(15) .0411(4) Uani 1.000
C6' -.67341(12) -.40412(11) -.12419(12) .0296(3) Uani 1.000
C7' -.63105(11) -.27427(11) -.24967(11) .0268(3) Uani 1.000
C9' -.72192(16) -.00337(13) -.37439(14) .0427(4) Uani 1.000
C10' -.68861(18) .07826(14) -.30447(17) .0480(5) Uani 1.000
C11' -.56156(17) .04507(14) -.25095(17) .0475(4) Uani 1.000
C13' -.51218(12) -.20977(12) -.23618(13) .0331(3) Uani 1.000
H2A -.24970 .16130 -.34530 .0530 Uiso 1.000
H2B -.17070 .15730 -.47530 .0530 Uiso 1.000
H3A -.23830 -.05750 -.31210 .0600 Uiso 1.000
H3B -.08730 -.04920 -.35950 .0600 Uiso 1.000
H4A -.04620 -.06870 -.16650 .0640 Uiso 1.000
H4B -.16200 -.16870 -.12270 .0640 Uiso 1.000
H6A -.13540 .16200 -.02580 .0460 Uiso 1.000
H6B -.02750 .09160 -.08950 .0460 Uiso 1.000
H9A -.14200 .52520 -.40780 .0510 Uiso 1.000
H9B -.29080 .55930 -.39110 .0510 Uiso 1.000
H10A -.21030 .69760 -.32930 .0550 Uiso 1.000
H10B -.26160 .57930 -.19210 .0550 Uiso 1.000
H11A -.06080 .65180 -.19040 .0580 Uiso 1.000
H11B .00180 .62330 -.31250 .0580 Uiso 1.000
H13A .03590 .41650 -.32290 .0460 Uiso 1.000
H13B .09030 .28960 -.21370 .0460 Uiso 1.000
H2C -.75820 -.42490 -.33690 .0460 Uiso 1.000
H2D -.68610 -.41250 -.47610 .0460 Uiso 1.000
H3C -.66120 -.62970 -.34690 .0510 Uiso 1.000
H3D -.52710 -.56980 -.35630 .0510 Uiso 1.000
H4C -.60030 -.72370 -.14070 .0490 Uiso 1.000
H4D -.72920 -.64240 -.13570 .0490 Uiso 1.000
H6C -.75790 -.43060 -.12890 .0360 Uiso 1.000
H6D -.68410 -.38460 -.04720 .0360 Uiso 1.000
H9C -.64490 -.00870 -.43490 .0510 Uiso 1.000
H9D -.78840 .04420 -.42730 .0510 Uiso 1.000
H10C -.68670 .17250 -.36660 .0580 Uiso 1.000
H10D -.75880 .06670 -.23090 .0580 Uiso 1.000
H11C -.55200 .10540 -.21140 .0570 Uiso 1.000
H11D -.49090 .06440 -.32570 .0570 Uiso 1.000
H13C -.47380 -.14540 -.32430 .0400 Uiso 1.000
H13D -.44800 -.27960 -.20410 .0400 Uiso 1.000

loop_
_atom_site_aniso_label
_atom_site_aniso_U_11
_atom_site_aniso_U_22
_atom_site_aniso_U_33
_atom_site_aniso_U_12
_atom_site_aniso_U_13
_atom_site_aniso_U_23
S1 .0415(2) .0428(2) .0343(2) -.00380(10) -.00070(10) -.01850(10)
S5 .0670(3) .0344(2) .0416(2) -.0093(2) .0079(2) -.01550(10)
S8 .02460(10) .0314(2) .0501(2) .00060(10) -.00630(10) -.01380(10)
S12 .0407(2) .0516(2) .0501(2) .0016(2) -.0128(2) -.0302(2)
C2 .0539(8) .0442(7) .0421(7) -.0005(6) -.0193(6) -.0202(6)
C3 .0621(10) .0438(8) .0525(9) -.0016(7) -.0112(7) -.0278(7)
C4 .0793(12) .0325(7) .0469(8) .0074(7) -.0077(8) -.0175(6)
C6 .0481(7) .0343(6) .0324(6) .0059(5) -.0118(5) -.0122(5)
C7 .0266(5) .0303(5) .0323(5) .0021(4) -.0066(4) -.0133(4)
C9 .0406(7) .0327(6) .0460(7) .0032(5) -.0133(6) -.0080(5)
C10 .0436(7) .0310(6) .0589(9) .0030(5) -.0051(6) -.0175(6)
C11 .0454(8) .0416(7) .0643(10) -.0064(6) -.0031(7) -.0291(7)
C13 .0257(5) .0457(7) .0511(8) .0000(5) -.0055(5) -.0285(6)
S1' .0395(2) .0341(2) .02750(10) .00000(10) -.00060(10) -.01240(10)
S5' .0444(2) .02690(10) .0369(2) .00570(10) -.01700(10) -.01280(10)
S8' .03020(10) .0326(2) .0429(2) .00570(10) -.00820(10) -.01630(10)
S12' .0525(2) .0347(2) .0397(2) -.00450(10) -.01230(10) -.01690(10)
C2' .0438(7) .0424(7) .0378(6) .0037(5) -.0145(5) -.0221(6)
C3' .0519(8) .0395(7) .0480(8) .0040(6) -.0144(6) -.0277(6)
C4' .0513(8) .0283(6) .0472(7) -.0018(5) -.0126(6) -.0174(5)
C6' .0329(5) .0259(5) .0280(5) -.0004(4) -.0029(4) -.0106(4)
C7' .0274(5) .0244(5) .0278(5) .0015(4) -.0045(4) -.0108(4)
C9' .0538(8) .0302(6) .0370(7) .0097(6) -.0104(6) -.0083(5)
C10' .0630(10) .0265(6) .0505(8) .0052(6) -.0061(7) -.0151(6)
C11' .0604(9) .0283(6) .0526(8) -.0072(6) -.0049(7) -.0168(6)
C13' .0309(5) .0292(5) .0401(6) -.0006(4) -.0075(5) -.0149(5)

loop_
_atom_type_symbol
_atom_type_description
_atom_type_scat_dispersion_real
_atom_type_scat_dispersion_imag
_atom_type_scat_source
S S 0.1246 0.1234 'International Tables Vol C Tables 4.2.6.8 and 6.1.1.4'
H H 0.0000 0.0000 'International Tables Vol C Tables 4.2.6.8 and 6.1.1.4'
C C 0.0033 0.0016 'International Tables Vol C Tables 4.2.6.8 and 6.1.1.4'

loop_
_geom_angle_atom_site_label_1
_geom_angle_atom_site_label_2
_geom_angle_atom_site_label_3
_geom_angle
_geom_angle_publ_flag
C2 S1 C7 104.34(7) yes
C4 S5 C6 100.95(8) yes
C7 S8 C9 104.58(7) yes
C11 S12 C13 99.93(8) yes
S1 C2 C3 116.12(13) yes
C2 C3 C4 115.54(15) no
S5 C4 C3 115.66(14) yes
S5 C6 C7 118.30(10) yes
S1 C7 S8 113.23(7) yes
S1 C7 C6 113.24(10) yes
S1 C7 C13 101.65(9) no
S8 C7 C6 106.35(9) no
S8 C7 C13 113.98(10) no
C6 C7 C13 108.46(11) no
S8 C9 C10 114.77(11) no
C9 C10 C11 116.68(15) no
S12 C11 C10 116.31(13) no
S12 C13 C7 116.32(10) no
C2' S1' C7' 104.65(6) yes
C4' S5' C6' 101.08(7) yes
C7' S8' C9' 103.92(7) yes
C11' S12' C13' 99.64(7) yes
S1' C2' C3' 114.15(11) yes
C2' C3' C4' 115.94(14) no
S5' C4' C3' 116.70(12) yes
S5' C6' C7' 115.65(9) yes
S1' C7' S8' 112.22(6) yes
S1' C7' C6' 114.44(9) yes
S1' C7' C13' 102.06(8) no
S8' C7' C6' 102.72(8) no
S8' C7' C13' 114.56(9) no
C6' C7' C13' 111.29(10) no
S8' C9' C10' 114.56(11) no
C9' C10' C11' 116.85(15) no
S12' C11' C10' 117.04(13) no
S12' C13' C7' 116.91(9) no

loop_
_geom_bond_atom_site_label_1
_geom_bond_atom_site_label_2
_geom_bond_site_symmetry_1
_geom_bond_site_symmetry_2
_geom_bond_distance
_geom_bond_publ_flag
S1 C2 . . 1.8107(19) yes
S1 C7 . . 1.8467(14) yes
S5 C4 . . 1.8053(19) yes
S5 C6 . . 1.8041(17) yes
S8 C7 . . 1.8223(13) yes
S8 C9 . . 1.8103(17) yes
S12 C11 . . 1.810(2) no
S12 C13 . . 1.8023(18) no
C2 C3 . . 1.521(3) no
C3 C4 . . 1.518(2) no
C6 C7 . . 1.5301(19) no
C7 C13 . . 1.543(2) no
C9 C10 . . 1.521(2) no
C10 C11 . . 1.518(2) no
S1' C2' . . 1.8053(17) yes
S1' C7' . . 1.8296(12) yes
S5' C4' . . 1.8100(17) yes
S5' C6' . . 1.8022(14) yes
S8' C7' . . 1.8292(13) yes
S8' C9' . . 1.8104(16) yes
S12' C11' . . 1.8145(18) no
S12' C13' . . 1.7949(15) no
C2' C3' . . 1.528(2) no
C3' C4' . . 1.515(2) no
C6' C7' . . 1.5383(17) no
C7' C13' . . 1.5433(18) no
C9' C10' . . 1.528(2) no
C10' C11' . . 1.514(3) no

loop_
_geom_torsion_atom_site_label_1
_geom_torsion_atom_site_label_2
_geom_torsion_atom_site_label_3
_geom_torsion_atom_site_label_4
_geom_torsion
_geom_torsion_publ_flag
C7 S1 C2 C3 92.07(13) no
C2 S1 C7 S8 54.82(10) no
C2 S1 C7 C6 -66.35(11) no
C2 S1 C7 C13 177.51(10) no
C6 S5 C4 C3 91.79(15) no
C4 S5 C6 C7 -79.00(13) no
C9 S8 C7 S1 80.25(9) no
C9 S8 C7 C6 -154.77(10) no
C9 S8 C7 C13 -35.32(11) no
C7 S8 C9 C10 91.21(12) no
C13 S12 C11 C10 -72.60(14) no
C11 S12 C13 C7 97.30(12) no
S1 C2 C3 C4 -51.6(2) no
C2 C3 C4 S5 -39.7(2) no
S5 C6 C7 S1 63.39(13) no
S5 C6 C7 S8 -61.58(13) no
S5 C6 C7 C13 175.42(10) no
S1 C7 C13 S12 -170.24(8) no
S8 C7 C13 S12 -48.06(13) no
C6 C7 C13 S12 70.19(14) no
S8 C9 C10 C11 -79.22(17) no
C9 C10 C11 S12 59.56(19) no
C7' S1' C2' C3' 92.53(11) no
C2' S1' C7' S8' 78.86(8) no
C2' S1' C7' C6' -37.68(10) no
C2' S1' C7' C13' -158.01(9) no
C6' S5' C4' C3' -73.58(13) no
C4' S5' C6' C7' 95.65(10) no
C9' S8' C7' S1' 74.12(8) no
C9' S8' C7' C6' -162.49(9) no
C9' S8' C7' C13' -41.66(10) no
C7' S8' C9' C10' 91.85(13) no
C13' S12' C11' C10' -74.85(14) no
C11' S12' C13' C7' 94.85(11) no
S1' C2' C3' C4' -78.65(16) no
C2' C3' C4' S5' 59.18(18) no
S5' C6' C7' S1' -45.04(12) no
S5' C6' C7' S8' -166.94(7) no
S5' C6' C7' C13' 70.01(12) no
S1' C7' C13' S12' -163.14(7) no
S8' C7' C13' S12' -41.62(12) no
C6' C7' C13' S12' 74.36(13) no
S8' C9' C10' C11' -76.11(17) no
C9' C10' C11' S12' 59.17(18) no

loop_
_cod_related_entry_id
_cod_related_entry_database
_cod_related_entry_code
1 ChemSpider 24729215
